data_4085793
loop_
_publ_author_name
'Esteruelas, Miguel A.'
'Oliv\'an, Montserrat'
'V\'elez, Andrea'

_publ_section_title
;
 POP--Rhodium-Promoted C--H and B--H Bond Activation and C--B Bond
 Formation
;
_journal_issue 10
_journal_name_full Organometallics
_journal_page_first 1911
_journal_paper_doi 10.1021/acs.organomet.5b00176
_journal_volume 34
_journal_year 2015
_chemical_formula_sum 'C33 H45 O P2 Rh'
_chemical_formula_weight 622.54
_chemical_name_systematic
; 
 ? 
;
_space_group_IT_number 2
_symmetry_cell_setting triclinic
_symmetry_space_group_name_Hall '-P 1'
_symmetry_space_group_name_H-M 'P -1'
_atom_sites_solution_hydrogens geom
_atom_sites_solution_primary direct
_atom_sites_solution_secondary difmap
_audit_creation_method SHELXL-97
_cell_angle_alpha 91.5600(10)
_cell_angle_beta 107.3610(10)
_cell_angle_gamma 104.3260(10)
_cell_formula_units_Z 4
_cell_length_a 12.2682(9)
_cell_length_b 13.4969(10)
_cell_length_c 19.9489(15)
_cell_measurement_reflns_used 4684
_cell_measurement_temperature 100(2)
_cell_measurement_theta_max 26
_cell_measurement_theta_min 2
_cell_volume 3036.4(4)
_computing_cell_refinement 'APEX2 v2008.4-0, Bruker AXS'
_computing_data_collection 'APEX2 v2008.4-0, Bruker AXS'
_computing_data_reduction
;
  SAINT-Bruker integration program embedded in APEX2 v2008.4-0, Bruker AXS
;
_computing_molecular_graphics 'XP, SHELXTL v. 6.1 (Bruker, 2000)'
_computing_publication_material 'XCIF, SHELXTL v. 6.1 (Bruker, 2000)'
_computing_structure_refinement 'SHELXL-97 (Sheldrick, 1997)'
_computing_structure_solution 'SHELXS-97 (Sheldrick, 1990)'
_diffrn_ambient_temperature 100(2)
_diffrn_detector_area_resol_mean 8.26
_diffrn_measured_fraction_theta_full 0.968
_diffrn_measured_fraction_theta_max 0.892
_diffrn_measurement_device_type 'Bruker SMART APEX CCD system'
_diffrn_measurement_method '\w rotations with narrow frames'
_diffrn_radiation_monochromator graphite
_diffrn_radiation_source 'fine-focus sealed tube'
_diffrn_radiation_type MoK\a
_diffrn_radiation_wavelength 0.71073
_diffrn_reflns_av_R_equivalents 0.0512
_diffrn_reflns_av_sigmaI/netI 0.0892
_diffrn_reflns_limit_h_max 16
_diffrn_reflns_limit_h_min -16
_diffrn_reflns_limit_k_max 17
_diffrn_reflns_limit_k_min -17
_diffrn_reflns_limit_l_max 26
_diffrn_reflns_limit_l_min -25
_diffrn_reflns_number 28048
_diffrn_reflns_theta_full 27.50
_diffrn_reflns_theta_max 28.59
_diffrn_reflns_theta_min 1.08
_diffrn_standards_decay_% 'no decay'
_exptl_absorpt_coefficient_mu 0.692
_exptl_absorpt_correction_T_max 0.862
_exptl_absorpt_correction_T_min 0.733
_exptl_absorpt_correction_type multi-scan
_exptl_absorpt_process_details
;
Absorption correction performed with SADABS program. This is based on the
method of Blessing: Blessing, R. H., Acta Crystallogr., Sect. A 1995, 51, 33.

SADABS: Area-Detector Absorption Correction. Bruker-AXS 
within SAINT+ package, v. 6.1 (2000).
;
_exptl_crystal_colour red
_exptl_crystal_density_diffrn 1.362
_exptl_crystal_density_method 'not measured'
_exptl_crystal_description prism
_exptl_crystal_F_000 1304
_exptl_crystal_size_max 0.22
_exptl_crystal_size_mid 0.12
_exptl_crystal_size_min 0.09
_refine_diff_density_max 1.063
_refine_diff_density_min -1.405
_refine_diff_density_rms 0.116
_refine_ls_extinction_method none
_refine_ls_goodness_of_fit_ref 1.072
_refine_ls_hydrogen_treatment constr
_refine_ls_matrix_type full
_refine_ls_number_parameters 687
_refine_ls_number_reflns 13844
_refine_ls_number_restraints 0
_refine_ls_restrained_S_all 1.072
_refine_ls_R_factor_all 0.0931
_refine_ls_R_factor_gt 0.0593
_refine_ls_shift/su_max 0.001
_refine_ls_shift/su_mean 0.000
_refine_ls_structure_factor_coef Fsqd
_refine_ls_weighting_details 'calc w=1/[\s^2^(Fo^2^)+(0.0335P)^2^+1.6189P] where P=(Fo^2^+2Fc^2^)/3'
_refine_ls_weighting_scheme calc
_refine_ls_wR_factor_gt 0.1014
_refine_ls_wR_factor_ref 0.1146
_reflns_number_gt 9942
_reflns_number_total 13844
_reflns_threshold_expression >2sigma(I)
_cod_data_source_file om5b00176_si_002.cif
_cod_data_source_block 2-enrique206
_cod_depositor_comments 'Adding full bibliography for 4085793--4085797.cif.'
_cod_original_sg_symbol_H-M P-1
_cod_database_code 4085793

loop_
_symmetry_equiv_pos_as_xyz
'x, y, z'
'-x, -y, -z'

loop_
_atom_site_label
_atom_site_type_symbol
_atom_site_fract_x
_atom_site_fract_y
_atom_site_fract_z
_atom_site_U_iso_or_equiv
_atom_site_adp_type
_atom_site_occupancy
_atom_site_symmetry_multiplicity
_atom_site_calc_flag
_atom_site_refinement_flags
Rh1 Rh 0.24751(3) 0.13234(3) 0.276248(18) 0.01891(9) Uani 1 1 d .
Rh2 Rh 0.22901(3) 0.47739(3) 0.776299(18) 0.01759(9) Uani 1 1 d .
P1 P 0.25126(10) 0.18718(9) 0.17146(6) 0.0189(2) Uani 1 1 d .
P2 P 0.22736(11) 0.03591(9) 0.36301(6) 0.0200(3) Uani 1 1 d .
P3 P 0.22870(10) 0.42524(9) 0.66798(6) 0.0190(2) Uani 1 1 d .
P4 P 0.20397(10) 0.56228(9) 0.86583(6) 0.0183(2) Uani 1 1 d .
O2 O 0.2361(3) 0.6268(2) 0.73198(15) 0.0180(6) Uani 1 1 d .
O1 O 0.2657(3) -0.0094(2) 0.22730(15) 0.0215(7) Uani 1 1 d .
C1 C 0.2310(4) 0.2578(3) 0.3212(2) 0.0212(10) Uani 1 1 d .
C2 C 0.1192(4) 0.2732(4) 0.3168(2) 0.0241(10) Uani 1 1 d .
H2 H 0.0496 0.2222 0.2904 0.029 Uiso 1 1 calc R
C3 C 0.1078(4) 0.3597(4) 0.3497(2) 0.0267(11) Uani 1 1 d .
H3 H 0.0310 0.3663 0.3461 0.032 Uiso 1 1 calc R
C4 C 0.2065(5) 0.4368(4) 0.3878(3) 0.0321(12) Uani 1 1 d .
H4 H 0.1981 0.4966 0.4096 0.038 Uiso 1 1 calc R
C5 C 0.3179(4) 0.4253(4) 0.3936(2) 0.0294(11) Uani 1 1 d .
H5 H 0.3868 0.4770 0.4201 0.035 Uiso 1 1 calc R
C6 C 0.3284(4) 0.3375(4) 0.3603(2) 0.0260(11) Uani 1 1 d .
H6 H 0.4057 0.3316 0.3643 0.031 Uiso 1 1 calc R
C7 C 0.2978(4) -0.0053(4) 0.1648(2) 0.0202(10) Uani 1 1 d .
C8 C 0.3247(4) -0.0886(4) 0.1380(2) 0.0224(10) Uani 1 1 d .
C9 C 0.3606(4) -0.0757(4) 0.0779(2) 0.0288(11) Uani 1 1 d .
H9 H 0.3788 -0.1313 0.0573 0.035 Uiso 1 1 calc R
C10 C 0.3704(4) 0.0152(4) 0.0476(2) 0.0301(12) Uani 1 1 d .
H10 H 0.3985 0.0230 0.0080 0.036 Uiso 1 1 calc R
C11 C 0.3389(4) 0.0957(4) 0.0752(2) 0.0264(11) Uani 1 1 d .
H11 H 0.3434 0.1578 0.0536 0.032 Uiso 1 1 calc R
C12 C 0.3007(4) 0.0857(3) 0.1343(2) 0.0206(10) Uani 1 1 d .
C13 C 0.1037(4) 0.1786(4) 0.1068(2) 0.0235(10) Uani 1 1 d .
H13 H 0.0691 0.2279 0.1264 0.028 Uiso 1 1 calc R
C14 C 0.1031(4) 0.2060(4) 0.0330(2) 0.0278(11) Uani 1 1 d .
H14A H 0.1347 0.1580 0.0116 0.042 Uiso 1 1 calc R
H14B H 0.1525 0.2763 0.0363 0.042 Uiso 1 1 calc R
H14C H 0.0217 0.2012 0.0037 0.042 Uiso 1 1 calc R
C15 C 0.0220(4) 0.0711(4) 0.1015(3) 0.0332(12) Uani 1 1 d .
H15C H -0.0570 0.0677 0.0691 0.050 Uiso 1 1 calc R
H15A H 0.0162 0.0564 0.1483 0.050 Uiso 1 1 calc R
H15B H 0.0542 0.0203 0.0835 0.050 Uiso 1 1 calc R
C16 C 0.3485(4) 0.3081(3) 0.1586(2) 0.0222(10) Uani 1 1 d .
H16 H 0.3469 0.3059 0.1082 0.027 Uiso 1 1 calc R
C17 C 0.3031(4) 0.3985(3) 0.1759(2) 0.0237(10) Uani 1 1 d .
H17A H 0.3008 0.3991 0.2246 0.036 Uiso 1 1 calc R
H17B H 0.2231 0.3912 0.1435 0.036 Uiso 1 1 calc R
H17C H 0.3562 0.4632 0.1707 0.036 Uiso 1 1 calc R
C18 C 0.4749(4) 0.3187(4) 0.2062(2) 0.0274(11) Uani 1 1 d .
H18C H 0.5266 0.3842 0.2012 0.041 Uiso 1 1 calc R
H18A H 0.5030 0.2618 0.1924 0.041 Uiso 1 1 calc R
H18B H 0.4761 0.3168 0.2554 0.041 Uiso 1 1 calc R
C19 C 0.3057(4) -0.1923(3) 0.1669(2) 0.0224(10) Uani 1 1 d .
C20 C 0.4114(5) -0.2369(4) 0.1716(3) 0.0428(15) Uani 1 1 d .
H20B H 0.4179 -0.2473 0.1243 0.064 Uiso 1 1 calc R
H20C H 0.3992 -0.3029 0.1914 0.064 Uiso 1 1 calc R
H20A H 0.4845 -0.1889 0.2022 0.064 Uiso 1 1 calc R
C21 C 0.1928(5) -0.2667(4) 0.1160(3) 0.0400(14) Uani 1 1 d .
H21C H 0.1240 -0.2412 0.1144 0.060 Uiso 1 1 calc R
H21A H 0.1821 -0.3350 0.1327 0.060 Uiso 1 1 calc R
H21B H 0.2005 -0.2713 0.0686 0.060 Uiso 1 1 calc R
C22 C 0.2695(4) -0.0946(3) 0.2658(2) 0.0193(9) Uani 1 1 d .
C23 C 0.2901(4) -0.1816(3) 0.2397(2) 0.0203(9) Uani 1 1 d .
C24 C 0.2892(4) -0.2631(4) 0.2804(2) 0.0259(11) Uani 1 1 d .
H24 H 0.2999 -0.3249 0.2630 0.031 Uiso 1 1 calc R
C25 C 0.2731(4) -0.2564(4) 0.3457(3) 0.0304(11) Uani 1 1 d .
H25 H 0.2742 -0.3129 0.3731 0.036 Uiso 1 1 calc R
C26 C 0.2553(4) -0.1677(4) 0.3715(3) 0.0301(12) Uani 1 1 d .
H26 H 0.2454 -0.1637 0.4168 0.036 Uiso 1 1 calc R
C27 C 0.2514(4) -0.0836(3) 0.3322(2) 0.0211(10) Uani 1 1 d .
C28 C 0.0779(4) -0.0004(4) 0.3744(2) 0.0259(10) Uani 1 1 d .
H28 H 0.0596 0.0654 0.3848 0.031 Uiso 1 1 calc R
C29 C 0.0629(4) -0.0655(4) 0.4338(3) 0.0326(12) Uani 1 1 d .
H29B H -0.0182 -0.0767 0.4357 0.049 Uiso 1 1 calc R
H29C H 0.1192 -0.0297 0.4789 0.049 Uiso 1 1 calc R
H29A H 0.0779 -0.1319 0.4252 0.049 Uiso 1 1 calc R
C30 C -0.0130(4) -0.0513(4) 0.3041(2) 0.0314(12) Uani 1 1 d .
H30A H 0.0019 -0.1162 0.2913 0.047 Uiso 1 1 calc R
H30C H -0.0067 -0.0054 0.2674 0.047 Uiso 1 1 calc R
H30B H -0.0928 -0.0651 0.3083 0.047 Uiso 1 1 calc R
C31 C 0.3298(4) 0.0667(4) 0.4544(2) 0.0241(10) Uani 1 1 d .
H31 H 0.3182 0.0045 0.4803 0.029 Uiso 1 1 calc R
C32 C 0.3061(5) 0.1553(4) 0.4928(2) 0.0326(12) Uani 1 1 d .
H32B H 0.3622 0.1717 0.5408 0.049 Uiso 1 1 calc R
H32A H 0.2249 0.1347 0.4950 0.049 Uiso 1 1 calc R
H32C H 0.3160 0.2160 0.4671 0.049 Uiso 1 1 calc R
C33 C 0.4567(4) 0.0972(4) 0.4520(3) 0.0343(12) Uani 1 1 d .
H33C H 0.4660 0.1537 0.4225 0.052 Uiso 1 1 calc R
H33A H 0.4739 0.0380 0.4320 0.052 Uiso 1 1 calc R
H33B H 0.5116 0.1197 0.5000 0.052 Uiso 1 1 calc R
C41 C 0.2191(4) 0.3459(3) 0.8187(2) 0.0212(10) Uani 1 1 d .
C42 C 0.3191(4) 0.3106(3) 0.8504(2) 0.0237(10) Uani 1 1 d .
H42 H 0.3945 0.3500 0.8497 0.028 Uiso 1 1 calc R
C43 C 0.3118(4) 0.2198(4) 0.8827(2) 0.0276(11) Uani 1 1 d .
H43 H 0.3816 0.1988 0.9039 0.033 Uiso 1 1 calc R
C44 C 0.2030(5) 0.1600(4) 0.8842(3) 0.0302(12) Uani 1 1 d .
H44 H 0.1974 0.0980 0.9059 0.036 Uiso 1 1 calc R
C45 C 0.1034(4) 0.1923(4) 0.8534(2) 0.0283(11) Uani 1 1 d .
H45 H 0.0284 0.1523 0.8544 0.034 Uiso 1 1 calc R
C46 C 0.1107(4) 0.2823(3) 0.8211(2) 0.0243(10) Uani 1 1 d .
H46 H 0.0399 0.3017 0.7997 0.029 Uiso 1 1 calc R
C47 C 0.2626(4) 0.5490(3) 0.6319(2) 0.0199(9) Uani 1 1 d .
C48 C 0.2595(4) 0.6388(3) 0.6673(2) 0.0192(9) Uani 1 1 d .
C49 C 0.2786(4) 0.7347(4) 0.6422(2) 0.0212(10) Uani 1 1 d .
C50 C 0.3044(4) 0.7388(4) 0.5788(2) 0.0240(10) Uani 1 1 d .
H50 H 0.3163 0.8025 0.5592 0.029 Uiso 1 1 calc R
C51 C 0.3131(4) 0.6531(4) 0.5433(2) 0.0264(11) Uani 1 1 d .
H51 H 0.3341 0.6590 0.5011 0.032 Uiso 1 1 calc R
C52 C 0.2912(4) 0.5590(4) 0.5693(2) 0.0232(10) Uani 1 1 d .
H52 H 0.2956 0.5001 0.5442 0.028 Uiso 1 1 calc R
C53 C 0.2755(4) 0.8316(4) 0.6805(2) 0.0227(10) Uani 1 1 d .
C54 C 0.3955(4) 0.9132(4) 0.6952(3) 0.0323(12) Uani 1 1 d .
H54A H 0.4598 0.8845 0.7213 0.048 Uiso 1 1 calc R
H54C H 0.3959 0.9741 0.7232 0.048 Uiso 1 1 calc R
H54B H 0.4069 0.9326 0.6503 0.048 Uiso 1 1 calc R
C55 C 0.1753(5) 0.8731(4) 0.6337(3) 0.0357(13) Uani 1 1 d .
H55B H 0.1910 0.8897 0.5894 0.054 Uiso 1 1 calc R
H55C H 0.1718 0.9352 0.6586 0.054 Uiso 1 1 calc R
H55A H 0.0995 0.8207 0.6234 0.054 Uiso 1 1 calc R
C56 C 0.0822(4) 0.3543(3) 0.6054(2) 0.0222(10) Uani 1 1 d .
H56 H 0.0576 0.2876 0.6246 0.027 Uiso 1 1 calc R
C57 C -0.0091(4) 0.4130(4) 0.6064(3) 0.0335(12) Uani 1 1 d .
H57C H 0.0063 0.4757 0.5832 0.050 Uiso 1 1 calc R
H57B H -0.0034 0.4314 0.6555 0.050 Uiso 1 1 calc R
H57A H -0.0889 0.3695 0.5813 0.050 Uiso 1 1 calc R
C58 C 0.0769(4) 0.3269(4) 0.5295(2) 0.0300(11) Uani 1 1 d .
H58A H -0.0039 0.2875 0.5022 0.045 Uiso 1 1 calc R
H58B H 0.1321 0.2854 0.5294 0.045 Uiso 1 1 calc R
H58C H 0.0989 0.3902 0.5080 0.045 Uiso 1 1 calc R
C59 C 0.3319(4) 0.3577(3) 0.6485(2) 0.0221(10) Uani 1 1 d .
H59 H 0.3229 0.3567 0.5970 0.027 Uiso 1 1 calc R
C60 C 0.3011(4) 0.2474(4) 0.6666(2) 0.0295(11) Uani 1 1 d .
H60A H 0.3604 0.2136 0.6610 0.044 Uiso 1 1 calc R
H60B H 0.2226 0.2100 0.6349 0.044 Uiso 1 1 calc R
H60C H 0.3004 0.2478 0.7156 0.044 Uiso 1 1 calc R
C61 C 0.4591(4) 0.4153(4) 0.6909(3) 0.0315(12) Uani 1 1 d .
H61A H 0.4683 0.4174 0.7415 0.047 Uiso 1 1 calc R
H61B H 0.4768 0.4857 0.6779 0.047 Uiso 1 1 calc R
H61C H 0.5139 0.3799 0.6805 0.047 Uiso 1 1 calc R
C62 C 0.2356(4) 0.7122(3) 0.7735(2) 0.0200(10) Uani 1 1 d .
C63 C 0.2530(4) 0.8091(3) 0.7505(2) 0.0205(10) Uani 1 1 d .
C64 C 0.2516(4) 0.8892(4) 0.7954(3) 0.0299(11) Uani 1 1 d .
H64 H 0.2622 0.9566 0.7810 0.036 Uiso 1 1 calc R
C65 C 0.2350(4) 0.8733(4) 0.8606(3) 0.0306(12) Uani 1 1 d .
H65 H 0.2338 0.9289 0.8903 0.037 Uiso 1 1 calc R
C66 C 0.2203(4) 0.7758(4) 0.8814(3) 0.0276(11) Uani 1 1 d .
H66 H 0.2108 0.7653 0.9264 0.033 Uiso 1 1 calc R
C67 C 0.2190(4) 0.6927(3) 0.8388(2) 0.0206(10) Uani 1 1 d .
C68 C 0.3066(4) 0.5851(4) 0.9570(2) 0.0233(10) Uani 1 1 d .
H68 H 0.2887 0.6393 0.9839 0.028 Uiso 1 1 calc R
C69 C 0.2909(4) 0.4871(4) 0.9935(2) 0.0295(11) Uani 1 1 d .
H69A H 0.3022 0.4318 0.9657 0.044 Uiso 1 1 calc R
H69B H 0.2108 0.4670 0.9976 0.044 Uiso 1 1 calc R
H69C H 0.3494 0.4995 1.0408 0.044 Uiso 1 1 calc R
C70 C 0.4344(4) 0.6241(4) 0.9554(3) 0.0360(13) Uani 1 1 d .
H70C H 0.4894 0.6346 1.0037 0.054 Uiso 1 1 calc R
H70B H 0.4437 0.6893 0.9346 0.054 Uiso 1 1 calc R
H70A H 0.4516 0.5731 0.9270 0.054 Uiso 1 1 calc R
C71 C 0.0543(4) 0.5205(3) 0.8761(2) 0.0213(10) Uani 1 1 d .
H71 H 0.0440 0.4486 0.8893 0.026 Uiso 1 1 calc R
C72 C -0.0386(4) 0.5152(4) 0.8046(2) 0.0293(11) Uani 1 1 d .
H72A H -0.1177 0.4847 0.8080 0.044 Uiso 1 1 calc R
H72B H -0.0240 0.4728 0.7692 0.044 Uiso 1 1 calc R
H72C H -0.0337 0.5847 0.7904 0.044 Uiso 1 1 calc R
C73 C 0.0306(4) 0.5830(4) 0.9327(2) 0.0272(11) Uani 1 1 d .
H73C H 0.0303 0.6521 0.9189 0.041 Uiso 1 1 calc R
H73B H 0.0928 0.5882 0.9779 0.041 Uiso 1 1 calc R
H73A H -0.0466 0.5488 0.9376 0.041 Uiso 1 1 calc R

loop_
_atom_site_aniso_label
_atom_site_aniso_U_11
_atom_site_aniso_U_22
_atom_site_aniso_U_33
_atom_site_aniso_U_23
_atom_site_aniso_U_13
_atom_site_aniso_U_12
Rh1 0.02059(19) 0.0223(2) 0.01607(18) 0.00426(15) 0.00813(15) 0.00662(15)
Rh2 0.01790(18) 0.02112(19) 0.01485(18) 0.00435(14) 0.00631(14) 0.00550(15)
P1 0.0183(6) 0.0224(6) 0.0174(6) 0.0048(5) 0.0070(5) 0.0057(5)
P2 0.0214(6) 0.0239(6) 0.0159(6) 0.0038(5) 0.0071(5) 0.0065(5)
P3 0.0187(6) 0.0228(6) 0.0159(6) 0.0036(5) 0.0066(5) 0.0048(5)
P4 0.0187(6) 0.0228(6) 0.0151(6) 0.0044(5) 0.0072(5) 0.0058(5)
O2 0.0211(16) 0.0185(16) 0.0169(16) 0.0033(13) 0.0086(13) 0.0067(13)
O1 0.0268(18) 0.0241(17) 0.0193(16) 0.0078(14) 0.0121(14) 0.0107(14)
C1 0.025(2) 0.023(2) 0.016(2) 0.0061(19) 0.0075(19) 0.0029(19)
C2 0.020(2) 0.030(3) 0.021(2) 0.004(2) 0.006(2) 0.005(2)
C3 0.026(3) 0.033(3) 0.023(3) 0.000(2) 0.008(2) 0.012(2)
C4 0.048(3) 0.026(3) 0.027(3) 0.002(2) 0.016(3) 0.013(2)
C5 0.032(3) 0.028(3) 0.023(3) -0.002(2) 0.010(2) -0.002(2)
C6 0.028(3) 0.029(3) 0.023(3) 0.002(2) 0.011(2) 0.009(2)
C7 0.018(2) 0.031(3) 0.012(2) 0.0030(19) 0.0050(18) 0.008(2)
C8 0.023(2) 0.030(3) 0.015(2) 0.003(2) 0.0069(19) 0.009(2)
C9 0.033(3) 0.033(3) 0.027(3) 0.004(2) 0.015(2) 0.014(2)
C10 0.039(3) 0.038(3) 0.024(3) 0.008(2) 0.022(2) 0.013(2)
C11 0.029(3) 0.033(3) 0.020(2) 0.008(2) 0.011(2) 0.010(2)
C12 0.015(2) 0.028(3) 0.017(2) 0.0021(19) 0.0029(18) 0.0053(19)
C13 0.019(2) 0.027(3) 0.025(3) 0.005(2) 0.006(2) 0.009(2)
C14 0.022(3) 0.034(3) 0.024(3) 0.005(2) 0.002(2) 0.008(2)
C15 0.020(3) 0.042(3) 0.034(3) 0.010(2) 0.008(2) 0.003(2)
C16 0.021(2) 0.026(3) 0.018(2) 0.0016(19) 0.0057(19) 0.005(2)
C17 0.021(2) 0.029(3) 0.017(2) 0.005(2) 0.0023(19) 0.005(2)
C18 0.020(2) 0.029(3) 0.029(3) 0.007(2) 0.006(2) 0.001(2)
C19 0.025(3) 0.023(2) 0.024(2) 0.003(2) 0.011(2) 0.012(2)
C20 0.058(4) 0.055(4) 0.043(3) 0.029(3) 0.034(3) 0.042(3)
C21 0.051(4) 0.038(3) 0.022(3) -0.001(2) 0.008(3) 0.000(3)
C22 0.015(2) 0.023(2) 0.018(2) 0.0047(19) 0.0036(18) 0.0035(18)
C23 0.015(2) 0.024(2) 0.020(2) 0.0009(19) 0.0037(18) 0.0053(19)
C24 0.027(3) 0.025(3) 0.028(3) 0.005(2) 0.010(2) 0.008(2)
C25 0.038(3) 0.029(3) 0.026(3) 0.009(2) 0.009(2) 0.013(2)
C26 0.039(3) 0.033(3) 0.022(3) 0.012(2) 0.013(2) 0.013(2)
C27 0.020(2) 0.027(3) 0.014(2) 0.0012(19) 0.0028(18) 0.007(2)
C28 0.023(3) 0.033(3) 0.024(3) 0.004(2) 0.011(2) 0.007(2)
C29 0.030(3) 0.038(3) 0.033(3) 0.009(2) 0.017(2) 0.005(2)
C30 0.023(3) 0.043(3) 0.024(3) 0.003(2) 0.005(2) 0.004(2)
C31 0.022(2) 0.032(3) 0.016(2) 0.004(2) 0.0050(19) 0.005(2)
C32 0.039(3) 0.035(3) 0.020(3) -0.003(2) 0.008(2) 0.006(2)
C33 0.023(3) 0.052(4) 0.025(3) 0.009(2) 0.006(2) 0.007(2)
C41 0.027(3) 0.025(2) 0.014(2) 0.0011(19) 0.0061(19) 0.010(2)
C42 0.022(2) 0.025(3) 0.027(3) 0.005(2) 0.010(2) 0.007(2)
C43 0.031(3) 0.030(3) 0.027(3) 0.007(2) 0.010(2) 0.016(2)
C44 0.046(3) 0.023(3) 0.028(3) 0.010(2) 0.018(2) 0.011(2)
C45 0.030(3) 0.029(3) 0.027(3) 0.002(2) 0.013(2) 0.003(2)
C46 0.026(3) 0.022(2) 0.025(3) 0.002(2) 0.009(2) 0.006(2)
C47 0.017(2) 0.025(2) 0.016(2) 0.0035(19) 0.0054(18) 0.0024(19)
C48 0.019(2) 0.025(2) 0.014(2) 0.0064(19) 0.0043(18) 0.0072(19)
C49 0.016(2) 0.030(3) 0.016(2) 0.0079(19) 0.0028(18) 0.0059(19)
C50 0.019(2) 0.031(3) 0.021(2) 0.009(2) 0.0057(19) 0.004(2)
C51 0.021(2) 0.037(3) 0.019(2) 0.007(2) 0.005(2) 0.003(2)
C52 0.020(2) 0.029(3) 0.018(2) -0.001(2) 0.0049(19) 0.002(2)
C53 0.020(2) 0.025(3) 0.024(3) 0.008(2) 0.009(2) 0.006(2)
C54 0.034(3) 0.025(3) 0.034(3) 0.004(2) 0.013(2) -0.003(2)
C55 0.043(3) 0.037(3) 0.032(3) 0.011(2) 0.011(3) 0.020(3)
C56 0.018(2) 0.026(2) 0.016(2) -0.0018(19) 0.0018(19) -0.0019(19)
C57 0.018(3) 0.046(3) 0.033(3) -0.003(2) 0.004(2) 0.008(2)
C58 0.024(3) 0.040(3) 0.021(3) -0.005(2) 0.005(2) 0.004(2)
C59 0.025(3) 0.024(2) 0.020(2) -0.0006(19) 0.010(2) 0.009(2)
C60 0.036(3) 0.029(3) 0.024(3) -0.001(2) 0.009(2) 0.012(2)
C61 0.021(3) 0.038(3) 0.039(3) 0.008(2) 0.014(2) 0.011(2)
C62 0.012(2) 0.026(3) 0.020(2) 0.0017(19) 0.0019(18) 0.0064(19)
C63 0.023(2) 0.021(2) 0.020(2) 0.0059(19) 0.0074(19) 0.0090(19)
C64 0.030(3) 0.025(3) 0.036(3) 0.005(2) 0.015(2) 0.004(2)
C65 0.039(3) 0.030(3) 0.028(3) 0.002(2) 0.016(2) 0.012(2)
C66 0.036(3) 0.025(3) 0.025(3) 0.004(2) 0.014(2) 0.009(2)
C67 0.019(2) 0.023(2) 0.022(2) 0.0056(19) 0.0086(19) 0.0070(19)
C68 0.027(3) 0.030(3) 0.014(2) 0.0053(19) 0.0073(19) 0.009(2)
C69 0.032(3) 0.040(3) 0.020(3) 0.010(2) 0.011(2) 0.012(2)
C70 0.022(3) 0.053(4) 0.026(3) 0.006(3) 0.003(2) 0.004(2)
C71 0.018(2) 0.024(2) 0.023(2) 0.0033(19) 0.0081(19) 0.0059(19)
C72 0.020(2) 0.040(3) 0.028(3) 0.007(2) 0.007(2) 0.008(2)
C73 0.028(3) 0.038(3) 0.022(2) 0.006(2) 0.014(2) 0.013(2)

loop_
_atom_type_symbol
_atom_type_description
_atom_type_scat_dispersion_real
_atom_type_scat_dispersion_imag
_atom_type_scat_source
C C 0.0033 0.0016 'International Tables Vol C Tables 4.2.6.8 and 6.1.1.4'
H H 0.0000 0.0000 'International Tables Vol C Tables 4.2.6.8 and 6.1.1.4'
O O 0.0106 0.0060 'International Tables Vol C Tables 4.2.6.8 and 6.1.1.4'
P P 0.1023 0.0942 'International Tables Vol C Tables 4.2.6.8 and 6.1.1.4'
Rh Rh -1.1178 0.9187 'International Tables Vol C Tables 4.2.6.8 and 6.1.1.4'

loop_
_geom_angle_atom_site_label_1
_geom_angle_atom_site_label_2
_geom_angle_atom_site_label_3
_geom_angle
C1 Rh1 O1 179.14(14)
C1 Rh1 P2 95.76(13)
O1 Rh1 P2 83.38(8)
C1 Rh1 P1 98.70(13)
O1 Rh1 P1 82.15(8)
P2 Rh1 P1 164.28(5)
C41 Rh2 O2 177.45(14)
C41 Rh2 P4 94.97(12)
O2 Rh2 P4 82.62(8)
C41 Rh2 P3 99.91(12)
O2 Rh2 P3 82.35(8)
P4 Rh2 P3 163.00(4)
C16 P1 C12 104.1(2)
C16 P1 C13 104.8(2)
C12 P1 C13 103.4(2)
C16 P1 Rh1 125.56(15)
C12 P1 Rh1 101.02(15)
C13 P1 Rh1 115.06(15)
C27 P2 C31 103.6(2)
C27 P2 C28 106.0(2)
C31 P2 C28 103.8(2)
C27 P2 Rh1 101.55(15)
C31 P2 Rh1 123.37(16)
C28 P2 Rh1 116.61(16)
C47 P3 C59 104.0(2)
C47 P3 C56 103.6(2)
C59 P3 C56 103.4(2)
C47 P3 Rh2 101.18(14)
C59 P3 Rh2 125.97(15)
C56 P3 Rh2 115.87(14)
C67 P4 C68 102.8(2)
C67 P4 C71 106.0(2)
C68 P4 C71 104.4(2)
C67 P4 Rh2 102.17(14)
C68 P4 Rh2 124.04(15)
C71 P4 Rh2 115.41(15)
C62 O2 C48 120.4(3)
C62 O2 Rh2 119.5(2)
C48 O2 Rh2 119.4(2)
C22 O1 C7 120.4(3)
C22 O1 Rh1 119.3(2)
C7 O1 Rh1 119.0(3)
C6 C1 C2 114.8(4)
C6 C1 Rh1 122.8(3)
C2 C1 Rh1 122.3(3)
C3 C2 C1 122.3(4)
C3 C2 H2 118.8
C1 C2 H2 118.8
C2 C3 C4 120.9(5)
C2 C3 H3 119.5
C4 C3 H3 119.5
C3 C4 C5 118.9(4)
C3 C4 H4 120.5
C5 C4 H4 120.5
C4 C5 C6 119.7(5)
C4 C5 H5 120.2
C6 C5 H5 120.2
C5 C6 C1 123.3(5)
C5 C6 H6 118.4
C1 C6 H6 118.4
C12 C7 C8 124.0(4)
C12 C7 O1 115.7(4)
C8 C7 O1 120.3(4)
C7 C8 C9 116.2(4)
C7 C8 C19 122.8(4)
C9 C8 C19 120.7(4)
C10 C9 C8 121.9(4)
C10 C9 H9 119.0
C8 C9 H9 119.0
C9 C10 C11 119.7(4)
C9 C10 H10 120.2
C11 C10 H10 120.2
C10 C11 C12 120.3(4)
C10 C11 H11 119.8
C12 C11 H11 119.8
C7 C12 C11 117.7(4)
C7 C12 P1 119.6(3)
C11 C12 P1 122.7(4)
C15 C13 C14 109.5(4)
C15 C13 P1 109.6(3)
C14 C13 P1 116.1(3)
C15 C13 H13 107.1
C14 C13 H13 107.1
P1 C13 H13 107.1
C13 C14 H14A 109.5
C13 C14 H14B 109.5
H14A C14 H14B 109.5
C13 C14 H14C 109.5
H14A C14 H14C 109.5
H14B C14 H14C 109.5
C13 C15 H15C 109.5
C13 C15 H15A 109.5
H15C C15 H15A 109.5
C13 C15 H15B 109.5
H15C C15 H15B 109.5
H15A C15 H15B 109.5
C18 C16 C17 111.2(4)
C18 C16 P1 108.9(3)
C17 C16 P1 109.3(3)
C18 C16 H16 109.1
C17 C16 H16 109.1
P1 C16 H16 109.1
C16 C17 H17A 109.5
C16 C17 H17B 109.5
H17A C17 H17B 109.5
C16 C17 H17C 109.5
H17A C17 H17C 109.5
H17B C17 H17C 109.5
C16 C18 H18C 109.5
C16 C18 H18A 109.5
H18C C18 H18A 109.5
C16 C18 H18B 109.5
H18C C18 H18B 109.5
H18A C18 H18B 109.5
C8 C19 C23 110.4(4)
C8 C19 C20 110.1(4)
C23 C19 C20 110.0(4)
C8 C19 C21 108.7(4)
C23 C19 C21 109.0(4)
C20 C19 C21 108.5(4)
C19 C20 H20B 109.5
C19 C20 H20C 109.5
H20B C20 H20C 109.5
C19 C20 H20A 109.5
H20B C20 H20A 109.5
H20C C20 H20A 109.5
C19 C21 H21C 109.5
C19 C21 H21A 109.5
H21C C21 H21A 109.5
C19 C21 H21B 109.5
H21C C21 H21B 109.5
H21A C21 H21B 109.5
C23 C22 O1 121.3(4)
C23 C22 C27 123.6(4)
O1 C22 C27 115.1(4)
C22 C23 C24 117.3(4)
C22 C23 C19 122.4(4)
C24 C23 C19 120.2(4)
C25 C24 C23 121.5(4)
C25 C24 H24 119.2
C23 C24 H24 119.2
C24 C25 C26 120.1(5)
C24 C25 H25 120.0
C26 C25 H25 120.0
C25 C26 C27 121.5(4)
C25 C26 H26 119.2
C27 C26 H26 119.2
C26 C27 C22 115.9(4)
C26 C27 P2 123.7(3)
C22 C27 P2 120.4(3)
C30 C28 C29 110.7(4)
C30 C28 P2 108.8(3)
C29 C28 P2 117.3(3)
C30 C28 H28 106.5
C29 C28 H28 106.5
P2 C28 H28 106.5
C28 C29 H29B 109.5
C28 C29 H29C 109.5
H29B C29 H29C 109.5
C28 C29 H29A 109.5
H29B C29 H29A 109.5
H29C C29 H29A 109.5
C28 C30 H30A 109.5
C28 C30 H30C 109.5
H30A C30 H30C 109.5
C28 C30 H30B 109.5
H30A C30 H30B 109.5
H30C C30 H30B 109.5
C33 C31 C32 109.9(4)
C33 C31 P2 108.7(3)
C32 C31 P2 110.5(3)
C33 C31 H31 109.3
C32 C31 H31 109.3
P2 C31 H31 109.3
C31 C32 H32B 109.5
C31 C32 H32A 109.5
H32B C32 H32A 109.5
C31 C32 H32C 109.5
H32B C32 H32C 109.5
H32A C32 H32C 109.5
C31 C33 H33C 109.5
C31 C33 H33A 109.5
H33C C33 H33A 109.5
C31 C33 H33B 109.5
H33C C33 H33B 109.5
H33A C33 H33B 109.5
C42 C41 C46 115.1(4)
C42 C41 Rh2 122.9(3)
C46 C41 Rh2 122.0(3)
C43 C42 C41 122.4(4)
C43 C42 H42 118.8
C41 C42 H42 118.8
C44 C43 C42 120.3(4)
C44 C43 H43 119.8
C42 C43 H43 119.8
C45 C44 C43 118.6(5)
C45 C44 H44 120.7
C43 C44 H44 120.7
C44 C45 C46 121.0(5)
C44 C45 H45 119.5
C46 C45 H45 119.5
C45 C46 C41 122.5(4)
C45 C46 H46 118.8
C41 C46 H46 118.8
C52 C47 C48 116.9(4)
C52 C47 P3 123.1(3)
C48 C47 P3 120.0(3)
C49 C48 C47 123.8(4)
C49 C48 O2 120.7(4)
C47 C48 O2 115.4(4)
C48 C49 C50 116.2(4)
C48 C49 C53 123.9(4)
C50 C49 C53 119.9(4)
C51 C50 C49 122.1(4)
C51 C50 H50 118.9
C49 C50 H50 118.9
C52 C51 C50 119.7(4)
C52 C51 H51 120.1
C50 C51 H51 120.1
C51 C52 C47 121.1(4)
C51 C52 H52 119.4
C47 C52 H52 119.4
C49 C53 C63 110.3(4)
C49 C53 C55 109.1(4)
C63 C53 C55 109.4(4)
C49 C53 C54 109.4(4)
C63 C53 C54 109.1(4)
C55 C53 C54 109.5(4)
C53 C54 H54A 109.5
C53 C54 H54C 109.5
H54A C54 H54C 109.5
C53 C54 H54B 109.5
H54A C54 H54B 109.5
H54C C54 H54B 109.5
C53 C55 H55B 109.5
C53 C55 H55C 109.5
H55B C55 H55C 109.5
C53 C55 H55A 109.5
H55B C55 H55A 109.5
H55C C55 H55A 109.5
C58 C56 C57 110.4(4)
C58 C56 P3 117.2(3)
C57 C56 P3 109.2(3)
C58 C56 H56 106.5
C57 C56 H56 106.5
P3 C56 H56 106.5
C56 C57 H57C 109.5
C56 C57 H57B 109.5
H57C C57 H57B 109.5
C56 C57 H57A 109.5
H57C C57 H57A 109.5
H57B C57 H57A 109.5
C56 C58 H58A 109.5
C56 C58 H58B 109.5
H58A C58 H58B 109.5
C56 C58 H58C 109.5
H58A C58 H58C 109.5
H58B C58 H58C 109.5
C60 C59 C61 111.2(4)
C60 C59 P3 109.3(3)
C61 C59 P3 109.4(3)
C60 C59 H59 109.0
C61 C59 H59 109.0
P3 C59 H59 109.0
C59 C60 H60A 109.5
C59 C60 H60B 109.5
H60A C60 H60B 109.5
C59 C60 H60C 109.5
H60A C60 H60C 109.5
H60B C60 H60C 109.5
C59 C61 H61A 109.5
C59 C61 H61B 109.5
H61A C61 H61B 109.5
C59 C61 H61C 109.5
H61A C61 H61C 109.5
H61B C61 H61C 109.5
C63 C62 C67 123.3(4)
C63 C62 O2 121.0(4)
C67 C62 O2 115.8(4)
C62 C63 C64 116.9(4)
C62 C63 C53 123.6(4)
C64 C63 C53 119.4(4)
C65 C64 C63 121.7(5)
C65 C64 H64 119.2
C63 C64 H64 119.2
C66 C65 C64 119.1(4)
C66 C65 H65 120.5
C64 C65 H65 120.5
C65 C66 C67 122.0(4)
C65 C66 H66 119.0
C67 C66 H66 119.0
C66 C67 C62 117.0(4)
C66 C67 P4 123.3(3)
C62 C67 P4 119.6(3)
C69 C68 C70 110.9(4)
C69 C68 P4 110.6(3)
C70 C68 P4 109.2(3)
C69 C68 H68 108.7
C70 C68 H68 108.7
P4 C68 H68 108.7
C68 C69 H69A 109.5
C68 C69 H69B 109.5
H69A C69 H69B 109.5
C68 C69 H69C 109.5
H69A C69 H69C 109.5
H69B C69 H69C 109.5
C68 C70 H70C 109.5
C68 C70 H70B 109.5
H70C C70 H70B 109.5
C68 C70 H70A 109.5
H70C C70 H70A 109.5
H70B C70 H70A 109.5
C72 C71 C73 110.4(4)
C72 C71 P4 108.9(3)
C73 C71 P4 116.8(3)
C72 C71 H71 106.7
C73 C71 H71 106.7
P4 C71 H71 106.7
C71 C72 H72A 109.5
C71 C72 H72B 109.5
H72A C72 H72B 109.5
C71 C72 H72C 109.5
H72A C72 H72C 109.5
H72B C72 H72C 109.5
C71 C73 H73C 109.5
C71 C73 H73B 109.5
H73C C73 H73B 109.5
C71 C73 H73A 109.5
H73C C73 H73A 109.5
H73B C73 H73A 109.5

loop_
_geom_bond_atom_site_label_1
_geom_bond_atom_site_label_2
_geom_bond_distance
Rh1 C1 1.977(4)
Rh1 O1 2.214(3)
Rh1 P2 2.2293(12)
Rh1 P1 2.2460(12)
Rh2 C41 1.979(5)
Rh2 O2 2.216(3)
Rh2 P4 2.2333(12)
Rh2 P3 2.2530(12)
P1 C16 1.842(5)
P1 C12 1.849(4)
P1 C13 1.857(5)
P2 C27 1.831(5)
P2 C31 1.846(4)
P2 C28 1.861(5)
P3 C47 1.839(5)
P3 C59 1.852(4)
P3 C56 1.858(4)
P4 C67 1.837(5)
P4 C68 1.844(5)
P4 C71 1.857(4)
O2 C62 1.403(5)
O2 C48 1.408(5)
O1 C22 1.402(5)
O1 C7 1.414(5)
C1 C6 1.398(6)
C1 C2 1.416(6)
C2 C3 1.381(6)
C2 H2 0.9500
C3 C4 1.382(7)
C3 H3 0.9500
C4 C5 1.384(7)
C4 H4 0.9500
C5 C6 1.396(6)
C5 H5 0.9500
C6 H6 0.9500
C7 C12 1.383(6)
C7 C8 1.383(6)
C8 C9 1.397(6)
C8 C19 1.520(6)
C9 C10 1.377(6)
C9 H9 0.9500
C10 C11 1.391(6)
C10 H10 0.9500
C11 C12 1.391(6)
C11 H11 0.9500
C13 C15 1.526(6)
C13 C14 1.526(6)
C13 H13 1.0000
C14 H14A 0.9800
C14 H14B 0.9800
C14 H14C 0.9800
C15 H15C 0.9800
C15 H15A 0.9800
C15 H15B 0.9800
C16 C18 1.526(6)
C16 C17 1.532(6)
C16 H16 1.0000
C17 H17A 0.9800
C17 H17B 0.9800
C17 H17C 0.9800
C18 H18C 0.9800
C18 H18A 0.9800
C18 H18B 0.9800
C19 C23 1.528(6)
C19 C20 1.540(6)
C19 C21 1.541(7)
C20 H20B 0.9800
C20 H20C 0.9800
C20 H20A 0.9800
C21 H21C 0.9800
C21 H21A 0.9800
C21 H21B 0.9800
C22 C23 1.381(6)
C22 C27 1.418(6)
C23 C24 1.385(6)
C24 C25 1.379(6)
C24 H24 0.9500
C25 C26 1.381(6)
C25 H25 0.9500
C26 C27 1.398(6)
C26 H26 0.9500
C28 C30 1.523(6)
C28 C29 1.523(6)
C28 H28 1.0000
C29 H29B 0.9800
C29 H29C 0.9800
C29 H29A 0.9800
C30 H30A 0.9800
C30 H30C 0.9800
C30 H30B 0.9800
C31 C33 1.524(6)
C31 C32 1.534(6)
C31 H31 1.0000
C32 H32B 0.9800
C32 H32A 0.9800
C32 H32C 0.9800
C33 H33C 0.9800
C33 H33A 0.9800
C33 H33B 0.9800
C41 C42 1.405(6)
C41 C46 1.408(6)
C42 C43 1.397(6)
C42 H42 0.9500
C43 C44 1.387(7)
C43 H43 0.9500
C44 C45 1.375(6)
C44 H44 0.9500
C45 C46 1.387(6)
C45 H45 0.9500
C46 H46 0.9500
C47 C52 1.395(6)
C47 C48 1.400(6)
C48 C49 1.392(6)
C49 C50 1.393(6)
C49 C53 1.511(6)
C50 C51 1.383(6)
C50 H50 0.9500
C51 C52 1.380(6)
C51 H51 0.9500
C52 H52 0.9500
C53 C63 1.528(6)
C53 C55 1.542(6)
C53 C54 1.545(6)
C54 H54A 0.9800
C54 H54C 0.9800
C54 H54B 0.9800
C55 H55B 0.9800
C55 H55C 0.9800
C55 H55A 0.9800
C56 C58 1.527(6)
C56 C57 1.529(6)
C56 H56 1.0000
C57 H57C 0.9800
C57 H57B 0.9800
C57 H57A 0.9800
C58 H58A 0.9800
C58 H58B 0.9800
C58 H58C 0.9800
C59 C60 1.524(6)
C59 C61 1.527(6)
C59 H59 1.0000
C60 H60A 0.9800
C60 H60B 0.9800
C60 H60C 0.9800
C61 H61A 0.9800
C61 H61B 0.9800
C61 H61C 0.9800
C62 C63 1.385(6)
C62 C67 1.401(6)
C63 C64 1.392(6)
C64 C65 1.390(6)
C64 H64 0.9500
C65 C66 1.376(6)
C65 H65 0.9500
C66 C67 1.382(6)
C66 H66 0.9500
C68 C69 1.526(6)
C68 C70 1.535(6)
C68 H68 1.0000
C69 H69A 0.9800
C69 H69B 0.9800
C69 H69C 0.9800
C70 H70C 0.9800
C70 H70B 0.9800
C70 H70A 0.9800
C71 C72 1.524(6)
C71 C73 1.529(6)
C71 H71 1.0000
C72 H72A 0.9800
C72 H72B 0.9800
C72 H72C 0.9800
C73 H73C 0.9800
C73 H73B 0.9800
C73 H73A 0.9800
